data_7020775
loop_
_publ_author_name
'Fleming, Conor G. E.'
'Slawin, Alexandra M. Z.'
'Athukorala Arachchige, Kasun S.'
'Randall, Rebecca'
'B\"uhl, Michael'
'Kilian, Petr'

_publ_section_title
;
 Synthetic and computational study of geminally bis(supermesityl)
 substituted phosphorus compounds.
;
_journal_issue 5
_journal_name_full 'Dalton transactions (Cambridge, England : 2003)'
_journal_page_first 1437
_journal_page_last 1450
_journal_paper_doi 10.1039/c2dt31971c
_journal_volume 42
_journal_year 2013
_chemical_formula_moiety 'C39 H65 Cl2 O P'
_chemical_formula_sum 'C39 H65 Cl2 O P'
_chemical_formula_weight 651.82
_space_group_IT_number 14
_symmetry_cell_setting monoclinic
_symmetry_Int_Tables_number 14
_symmetry_space_group_name_Hall '-P 2ybc'
_symmetry_space_group_name_H-M 'P 1 21/c 1'
_atom_sites_solution_hydrogens geom
_atom_sites_solution_primary direct
_atom_sites_solution_secondary difmap
_cell_angle_alpha 90.0000
_cell_angle_beta 111.573(4)
_cell_angle_gamma 90.0000
_cell_formula_units_Z 4
_cell_length_a 20.653(4)
_cell_length_b 11.1027(18)
_cell_length_c 17.718(3)
_cell_measurement_reflns_used 12470
_cell_measurement_temperature 93
_cell_measurement_theta_max 25.35
_cell_measurement_theta_min 1.83
_cell_volume 3778.2(12)
_computing_cell_refinement 'CrystalClear-SM Expert 2.0 rc13'
_computing_data_collection 'CrystalClear-SM Expert 2.0 rc13 (Rigaku, 2009)'
_computing_data_reduction 'CrystalClear-SM Expert 2.0 rc13'
_computing_molecular_graphics 'CrystalStructure 4.0'
_computing_publication_material 'CrystalStructure 4.0 (Rigaku, 2010)'
_computing_structure_refinement 'SHELXL97 (Sheldrick, 2008)'
_computing_structure_solution 'SIR2004 (Burla, et al., 2005)'
_diffrn_ambient_temperature 93
_diffrn_detector_area_resol_mean 14.629
_diffrn_measured_fraction_theta_full 0.995
_diffrn_measured_fraction_theta_max 0.995
_diffrn_measurement_device_type 'Rigaku Mercury70'
_diffrn_measurement_method \w
_diffrn_radiation_type 'Mo K\a'
_diffrn_radiation_wavelength 0.71075
_diffrn_reflns_av_R_equivalents 0.0322
_diffrn_reflns_limit_h_max 23
_diffrn_reflns_limit_h_min -24
_diffrn_reflns_limit_k_max 13
_diffrn_reflns_limit_k_min -8
_diffrn_reflns_limit_l_max 21
_diffrn_reflns_limit_l_min -21
_diffrn_reflns_number 23215
_diffrn_reflns_theta_full 25.35
_diffrn_reflns_theta_max 25.34
_diffrn_standards_number 0
_exptl_absorpt_coefficient_mu 0.242
_exptl_absorpt_correction_T_max 0.976
_exptl_absorpt_correction_T_min 0.841
_exptl_absorpt_correction_type multi-scan
_exptl_absorpt_process_details 'REQAB (Rigaku, 1998)'
_exptl_crystal_colour colorless
_exptl_crystal_density_diffrn 1.146
_exptl_crystal_density_method 'not measured'
_exptl_crystal_description prism
_exptl_crystal_F_000 1424.00
_exptl_crystal_size_max 0.200
_exptl_crystal_size_mid 0.200
_exptl_crystal_size_min 0.100
_refine_diff_density_max 0.440
_refine_diff_density_min -0.560
_refine_ls_extinction_method none
_refine_ls_goodness_of_fit_ref 1.061
_refine_ls_hydrogen_treatment constr
_refine_ls_number_parameters 388
_refine_ls_number_reflns 6894
_refine_ls_number_restraints 0
_refine_ls_R_factor_gt 0.0468
_refine_ls_shift/su_max 0.004
_refine_ls_structure_factor_coef Fsqd
_refine_ls_weighting_details 'w = 1/[\s^2^(Fo^2^)+(0.0765P)^2^+1.7507P] where P=(Fo^2^+2Fc^2^)/3'
_refine_ls_weighting_scheme calc
_refine_ls_wR_factor_ref 0.1505
_reflns_number_gt 5803
_reflns_number_total 6894
_reflns_threshold_expression F^2^>2.0\s(F^2^)
_cod_data_source_file c2dt31971c.txt
_cod_data_source_block 5
_cod_original_cell_volume 3778.0(12)
_cod_database_code 7020775

loop_
_symmetry_equiv_pos_site_id
_symmetry_equiv_pos_as_xyz
1 +X,+Y,+Z
2 -X,1/2+Y,1/2-Z
3 -X,-Y,-Z
4 +X,1/2-Y,1/2+Z

loop_
_atom_site_label
_atom_site_type_symbol
_atom_site_fract_x
_atom_site_fract_y
_atom_site_fract_z
_atom_site_U_iso_or_equiv
_atom_site_adp_type
_atom_site_occupancy
_atom_site_symmetry_multiplicity
_atom_site_calc_flag
_atom_site_refinement_flags
Cl1 Cl 0.41834(4) 0.60554(7) 0.02282(4) 0.0448(2) Uani 1.0 4 d .
Cl2 Cl 0.49038(4) 0.77295(8) -0.04553(4) 0.0552(3) Uani 1.0 4 d .
P1 P 0.32567(3) 0.19523(5) 0.21769(3) 0.01621(16) Uani 1.0 4 d .
O1 O 0.37923(7) 0.22370(13) 0.29871(8) 0.0214(4) Uani 1.0 4 d .
C1 C 0.24501(10) 0.29107(19) 0.19534(12) 0.0173(5) Uani 1.0 4 d .
C2 C 0.24800(10) 0.38625(19) 0.25283(12) 0.0182(5) Uani 1.0 4 d .
C3 C 0.18623(10) 0.42351(19) 0.25945(12) 0.0199(5) Uani 1.0 4 d .
C4 C 0.12062(10) 0.38763(19) 0.20775(12) 0.0185(5) Uani 1.0 4 d .
C5 C 0.11912(11) 0.3180(2) 0.14226(12) 0.0205(5) Uani 1.0 4 d .
C6 C 0.17761(10) 0.26713(18) 0.13345(12) 0.0170(5) Uani 1.0 4 d .
C7 C 0.31251(10) 0.46264(19) 0.30891(12) 0.0207(5) Uani 1.0 4 d .
C8 C 0.36774(11) 0.4838(2) 0.27169(13) 0.0229(5) Uani 1.0 4 d .
C9 C 0.34396(11) 0.4102(2) 0.39558(12) 0.0255(5) Uani 1.0 4 d .
C10 C 0.28879(12) 0.5921(2) 0.31941(15) 0.0288(6) Uani 1.0 4 d .
C11 C 0.05274(10) 0.4247(2) 0.21751(12) 0.0205(5) Uani 1.0 4 d .
C12 C 0.06579(12) 0.5034(3) 0.29306(13) 0.0290(6) Uani 1.0 4 d .
C13 C 0.00709(11) 0.4962(3) 0.14291(13) 0.0264(6) Uani 1.0 4 d .
C14 C 0.01341(12) 0.3108(2) 0.22553(14) 0.0274(6) Uani 1.0 4 d .
C15 C 0.15520(10) 0.20021(19) 0.04882(12) 0.0199(5) Uani 1.0 4 d .
C16 C 0.21024(11) 0.1349(2) 0.02643(12) 0.0217(5) Uani 1.0 4 d .
C17 C 0.09706(11) 0.1074(2) 0.03993(13) 0.0228(5) Uani 1.0 4 d .
C18 C 0.12549(12) 0.2984(2) -0.01716(12) 0.0249(5) Uani 1.0 4 d .
C19 C 0.30091(10) 0.03287(19) 0.20763(11) 0.0172(5) Uani 1.0 4 d .
C20 C 0.33327(10) -0.05060(19) 0.16978(11) 0.0180(5) Uani 1.0 4 d .
C21 C 0.29194(10) -0.14135(19) 0.12162(12) 0.0190(5) Uani 1.0 4 d .
C22 C 0.22454(11) -0.16529(19) 0.11715(12) 0.0190(5) Uani 1.0 4 d .
C23 C 0.20446(11) -0.10738(19) 0.17429(12) 0.0196(5) Uani 1.0 4 d .
C24 C 0.24182(10) -0.01170(19) 0.22220(11) 0.0173(5) Uani 1.0 4 d .
C25 C 0.41266(10) -0.0645(2) 0.18814(12) 0.0204(5) Uani 1.0 4 d .
C26 C 0.45938(10) 0.0110(2) 0.26009(13) 0.0242(5) Uani 1.0 4 d .
C27 C 0.43225(11) -0.0467(3) 0.11298(13) 0.0265(5) Uani 1.0 4 d .
C28 C 0.43100(11) -0.1968(2) 0.21663(14) 0.0252(5) Uani 1.0 4 d .
C29 C 0.17866(11) -0.2573(2) 0.05610(12) 0.0230(5) Uani 1.0 4 d .
C30 C 0.16358(12) -0.2082(3) -0.02996(13) 0.0285(6) Uani 1.0 4 d .
C31 C 0.21568(14) -0.3790(2) 0.06496(14) 0.0326(6) Uani 1.0 4 d .
C32 C 0.10965(14) -0.2773(3) 0.06758(17) 0.0445(8) Uani 1.0 4 d .
C33 C 0.22124(11) 0.0193(2) 0.29598(12) 0.0207(5) Uani 1.0 4 d .
C34 C 0.23035(13) -0.1000(2) 0.34441(13) 0.0288(6) Uani 1.0 4 d .
C35 C 0.14555(11) 0.0602(3) 0.27089(14) 0.0284(6) Uani 1.0 4 d .
C36 C 0.26805(12) 0.1104(2) 0.35576(13) 0.0269(6) Uani 1.0 4 d .
C37 C 0.35970(10) 0.2255(2) 0.13708(12) 0.0205(5) Uani 1.0 4 d .
C38 C 0.34087(12) 0.3451(2) 0.09076(13) 0.0259(5) Uani 1.0 4 d .
C41 C 0.49851(12) 0.6744(3) 0.03484(15) 0.0345(6) Uani 1.0 4 d .
H3 H 0.1891 0.4772 0.3023 0.0239 Uiso 1.0 4 calc R
H5 H 0.0752 0.3040 0.1005 0.0246 Uiso 1.0 4 calc R
H8A H 0.3873 0.4063 0.2641 0.0275 Uiso 1.0 4 calc R
H8B H 0.4049 0.5347 0.3081 0.0275 Uiso 1.0 4 calc R
H8C H 0.3464 0.5240 0.2191 0.0275 Uiso 1.0 4 calc R
H9A H 0.3786 0.4664 0.4307 0.0306 Uiso 1.0 4 calc R
H9B H 0.3664 0.3329 0.3941 0.0306 Uiso 1.0 4 calc R
H9C H 0.3069 0.3980 0.4169 0.0306 Uiso 1.0 4 calc R
H10A H 0.2700 0.6318 0.2664 0.0345 Uiso 1.0 4 calc R
H10B H 0.3287 0.6381 0.3555 0.0345 Uiso 1.0 4 calc R
H10C H 0.2527 0.5882 0.3430 0.0345 Uiso 1.0 4 calc R
H12A H 0.0902 0.5771 0.2885 0.0348 Uiso 1.0 4 calc R
H12B H 0.0943 0.4588 0.3416 0.0348 Uiso 1.0 4 calc R
H12C H 0.0212 0.5245 0.2972 0.0348 Uiso 1.0 4 calc R
H13A H -0.0038 0.4460 0.0943 0.0316 Uiso 1.0 4 calc R
H13B H 0.0321 0.5685 0.1372 0.0316 Uiso 1.0 4 calc R
H13C H -0.0362 0.5197 0.1496 0.0316 Uiso 1.0 4 calc R
H14A H 0.0424 0.2646 0.2731 0.0329 Uiso 1.0 4 calc R
H14B H 0.0028 0.2613 0.1767 0.0329 Uiso 1.0 4 calc R
H14C H -0.0301 0.3339 0.2319 0.0329 Uiso 1.0 4 calc R
H16A H 0.1880 0.0936 -0.0256 0.0261 Uiso 1.0 4 calc R
H16B H 0.2340 0.0758 0.0686 0.0261 Uiso 1.0 4 calc R
H16C H 0.2442 0.1933 0.0219 0.0261 Uiso 1.0 4 calc R
H17A H 0.1164 0.0397 0.0769 0.0274 Uiso 1.0 4 calc R
H17B H 0.0780 0.0779 -0.0161 0.0274 Uiso 1.0 4 calc R
H17C H 0.0599 0.1458 0.0534 0.0274 Uiso 1.0 4 calc R
H18A H 0.1102 0.2611 -0.0710 0.0299 Uiso 1.0 4 calc R
H18B H 0.1617 0.3583 -0.0123 0.0299 Uiso 1.0 4 calc R
H18C H 0.0858 0.3379 -0.0098 0.0299 Uiso 1.0 4 calc R
H21 H 0.3107 -0.1893 0.0902 0.0228 Uiso 1.0 4 calc R
H23 H 0.1633 -0.1339 0.1813 0.0235 Uiso 1.0 4 calc R
H26A H 0.4558 0.0961 0.2445 0.0290 Uiso 1.0 4 calc R
H26B H 0.5078 -0.0157 0.2756 0.0290 Uiso 1.0 4 calc R
H26C H 0.4444 0.0007 0.3061 0.0290 Uiso 1.0 4 calc R
H27A H 0.4295 0.0390 0.0990 0.0318 Uiso 1.0 4 calc R
H27B H 0.3999 -0.0922 0.0672 0.0318 Uiso 1.0 4 calc R
H27C H 0.4798 -0.0757 0.1249 0.0318 Uiso 1.0 4 calc R
H28A H 0.4810 -0.2101 0.2307 0.0302 Uiso 1.0 4 calc R
H28B H 0.4047 -0.2517 0.1728 0.0302 Uiso 1.0 4 calc R
H28C H 0.4189 -0.2119 0.2644 0.0302 Uiso 1.0 4 calc R
H30A H 0.1381 -0.1320 -0.0369 0.0342 Uiso 1.0 4 calc R
H30B H 0.1354 -0.2667 -0.0700 0.0342 Uiso 1.0 4 calc R
H30C H 0.2076 -0.1948 -0.0378 0.0342 Uiso 1.0 4 calc R
H31A H 0.1862 -0.4350 0.0239 0.0391 Uiso 1.0 4 calc R
H31B H 0.2245 -0.4117 0.1192 0.0391 Uiso 1.0 4 calc R
H31C H 0.2600 -0.3681 0.0574 0.0391 Uiso 1.0 4 calc R
H32A H 0.0846 -0.2007 0.0606 0.0534 Uiso 1.0 4 calc R
H32B H 0.1188 -0.3087 0.1222 0.0534 Uiso 1.0 4 calc R
H32C H 0.0814 -0.3353 0.0272 0.0534 Uiso 1.0 4 calc R
H34A H 0.2163 -0.0877 0.3910 0.0346 Uiso 1.0 4 calc R
H34B H 0.2793 -0.1249 0.3636 0.0346 Uiso 1.0 4 calc R
H34C H 0.2012 -0.1627 0.3092 0.0346 Uiso 1.0 4 calc R
H35A H 0.1399 0.1392 0.2447 0.0341 Uiso 1.0 4 calc R
H35B H 0.1331 0.0658 0.3191 0.0341 Uiso 1.0 4 calc R
H35C H 0.1151 0.0017 0.2328 0.0341 Uiso 1.0 4 calc R
H36A H 0.2599 0.1908 0.3311 0.0323 Uiso 1.0 4 calc R
H36B H 0.3169 0.0880 0.3693 0.0323 Uiso 1.0 4 calc R
H36C H 0.2574 0.1111 0.4053 0.0323 Uiso 1.0 4 calc R
H37A H 0.4111 0.2205 0.1616 0.0245 Uiso 1.0 4 calc R
H37B H 0.3438 0.1596 0.0969 0.0245 Uiso 1.0 4 calc R
H38A H 0.3579 0.4122 0.1289 0.0311 Uiso 1.0 4 calc R
H38B H 0.2902 0.3510 0.0639 0.0311 Uiso 1.0 4 calc R
H38C H 0.3624 0.3484 0.0499 0.0311 Uiso 1.0 4 calc R
H41A H 0.5156 0.7196 0.0866 0.0414 Uiso 1.0 4 calc R
H41B H 0.5332 0.6114 0.0375 0.0414 Uiso 1.0 4 calc R

loop_
_atom_site_aniso_label
_atom_site_aniso_U_11
_atom_site_aniso_U_22
_atom_site_aniso_U_33
_atom_site_aniso_U_12
_atom_site_aniso_U_13
_atom_site_aniso_U_23
Cl1 0.0417(4) 0.0458(5) 0.0463(4) -0.0153(3) 0.0154(3) -0.0042(3)
Cl2 0.0463(5) 0.0789(6) 0.0363(4) -0.0157(4) 0.0104(4) 0.0151(4)
P1 0.0136(3) 0.0170(3) 0.0174(3) -0.0004(2) 0.0050(3) -0.0008(2)
O1 0.0181(8) 0.0222(9) 0.0203(8) 0.0006(6) 0.0027(6) -0.0028(6)
C1 0.0182(10) 0.0178(11) 0.0169(10) -0.0004(8) 0.0075(9) 0.0019(8)
C2 0.0160(10) 0.0174(12) 0.0193(10) 0.0006(8) 0.0044(8) 0.0023(8)
C3 0.0195(11) 0.0200(12) 0.0188(10) 0.0012(9) 0.0053(9) -0.0031(9)
C4 0.0180(11) 0.0183(12) 0.0199(10) 0.0010(9) 0.0076(9) 0.0023(8)
C5 0.0171(10) 0.0219(12) 0.0204(10) -0.0002(9) 0.0044(9) -0.0005(9)
C6 0.0160(10) 0.0158(11) 0.0183(10) 0.0009(8) 0.0051(8) 0.0012(8)
C7 0.0152(10) 0.0192(12) 0.0237(11) 0.0001(9) 0.0026(9) -0.0029(9)
C8 0.0167(10) 0.0200(12) 0.0294(11) -0.0030(9) 0.0053(9) -0.0022(9)
C9 0.0210(11) 0.0299(13) 0.0211(11) -0.0033(10) 0.0024(9) -0.0063(9)
C10 0.0216(11) 0.0227(13) 0.0380(13) -0.0007(9) 0.0062(10) -0.0098(10)
C11 0.0161(10) 0.0226(12) 0.0226(11) 0.0012(9) 0.0068(9) -0.0034(9)
C12 0.0222(12) 0.0351(15) 0.0295(12) 0.0049(10) 0.0092(10) -0.0075(10)
C13 0.0182(11) 0.0312(14) 0.0308(12) 0.0058(10) 0.0102(10) 0.0049(10)
C14 0.0228(12) 0.0265(14) 0.0359(13) 0.0006(10) 0.0143(10) 0.0008(10)
C15 0.0185(11) 0.0213(12) 0.0173(10) 0.0006(9) 0.0034(9) -0.0017(9)
C16 0.0192(11) 0.0244(13) 0.0178(10) 0.0008(9) 0.0023(9) -0.0033(9)
C17 0.0175(11) 0.0239(13) 0.0228(11) -0.0012(9) 0.0025(9) -0.0041(9)
C18 0.0276(12) 0.0259(13) 0.0188(11) 0.0040(10) 0.0056(10) 0.0004(9)
C19 0.0159(10) 0.0186(12) 0.0142(9) 0.0008(8) 0.0022(8) -0.0002(8)
C20 0.0184(10) 0.0191(12) 0.0169(10) 0.0025(9) 0.0070(9) 0.0026(8)
C21 0.0209(11) 0.0175(12) 0.0185(10) 0.0026(9) 0.0071(9) -0.0016(8)
C22 0.0205(11) 0.0163(11) 0.0188(10) -0.0014(9) 0.0058(9) -0.0001(9)
C23 0.0159(10) 0.0203(12) 0.0222(10) -0.0019(9) 0.0065(9) 0.0010(9)
C24 0.0151(10) 0.0185(12) 0.0177(10) 0.0027(8) 0.0055(9) 0.0033(8)
C25 0.0184(10) 0.0226(12) 0.0219(10) 0.0014(9) 0.0092(9) -0.0014(9)
C26 0.0154(10) 0.0254(13) 0.0281(11) 0.0035(9) 0.0039(9) -0.0019(9)
C27 0.0214(11) 0.0292(14) 0.0304(12) 0.0016(10) 0.0113(10) -0.0016(10)
C28 0.0196(11) 0.0222(13) 0.0295(12) 0.0044(9) 0.0039(10) 0.0011(9)
C29 0.0229(11) 0.0227(13) 0.0215(11) -0.0070(9) 0.0058(9) -0.0045(9)
C30 0.0318(13) 0.0270(13) 0.0203(11) -0.0001(10) 0.0019(10) -0.0037(9)
C31 0.0452(15) 0.0194(13) 0.0259(12) -0.0028(11) 0.0046(11) -0.0029(10)
C32 0.0363(15) 0.0567(19) 0.0438(15) -0.0277(14) 0.0186(13) -0.0276(14)
C33 0.0230(11) 0.0219(12) 0.0197(10) -0.0015(9) 0.0109(9) 0.0023(9)
C34 0.0368(14) 0.0260(14) 0.0256(12) -0.0005(10) 0.0138(11) 0.0021(10)
C35 0.0253(12) 0.0361(15) 0.0281(12) 0.0044(10) 0.0147(10) 0.0033(10)
C36 0.0336(13) 0.0282(14) 0.0217(11) -0.0030(10) 0.0134(10) -0.0027(9)
C37 0.0166(10) 0.0228(12) 0.0216(11) 0.0001(9) 0.0067(9) 0.0022(9)
C38 0.0282(12) 0.0242(13) 0.0252(11) -0.0039(10) 0.0098(10) 0.0019(9)
C41 0.0278(13) 0.0353(16) 0.0336(13) -0.0019(11) 0.0032(11) 0.0011(11)

loop_
_atom_type_symbol
_atom_type_description
_atom_type_scat_dispersion_real
_atom_type_scat_dispersion_imag
_atom_type_scat_source
C C 0.0033 0.0016
;
International Tables for Crystallography
(1992, Vol. C, Tables 4.2.6.8 and 6.1.1.4)
;
H H 0.0000 0.0000
;
International Tables for Crystallography
(1992, Vol. C, Table 6.1.1.4)
;
O O 0.0106 0.0060
;
International Tables for Crystallography
(1992, Vol. C, Tables 4.2.6.8 and 6.1.1.4)
;
P P 0.1023 0.0942
;
International Tables for Crystallography
(1992, Vol. C, Tables 4.2.6.8 and 6.1.1.4)
;
Cl Cl 0.1484 0.1585
;
International Tables for Crystallography
(1992, Vol. C, Tables 4.2.6.8 and 6.1.1.4)
;

loop_
_geom_angle_atom_site_label_1
_geom_angle_atom_site_label_2
_geom_angle_atom_site_label_3
_geom_angle
_geom_angle_publ_flag
O1 P1 C1 111.55(9) yes
O1 P1 C19 112.20(8) yes
O1 P1 C37 110.44(10) yes
C1 P1 C19 109.54(10) yes
C1 P1 C37 107.04(10) yes
C19 P1 C37 105.79(11) yes
P1 C1 C2 117.07(13) yes
P1 C1 C6 125.72(16) yes
C2 C1 C6 116.52(19) yes
C1 C2 C3 118.23(17) yes
C1 C2 C7 129.7(2) yes
C3 C2 C7 112.03(19) yes
C2 C3 C4 124.4(2) yes
C3 C4 C5 115.4(2) yes
C3 C4 C11 124.2(2) yes
C5 C4 C11 120.35(17) yes
C4 C5 C6 124.53(17) yes
C1 C6 C5 118.25(19) yes
C1 C6 C15 132.1(2) yes
C5 C6 C15 109.45(16) yes
C2 C7 C8 113.58(18) yes
C2 C7 C9 111.79(18) yes
C2 C7 C10 109.97(16) yes
C8 C7 C9 112.24(17) yes
C8 C7 C10 103.15(19) yes
C9 C7 C10 105.42(19) yes
C4 C11 C12 112.12(16) yes
C4 C11 C13 109.9(2) yes
C4 C11 C14 109.05(19) yes
C12 C11 C13 108.16(19) yes
C12 C11 C14 108.5(2) yes
C13 C11 C14 109.11(16) yes
C6 C15 C16 119.04(15) yes
C6 C15 C17 110.80(19) yes
C6 C15 C18 106.32(17) yes
C16 C15 C17 106.45(18) yes
C16 C15 C18 105.4(2) yes
C17 C15 C18 108.34(16) yes
P1 C19 C20 120.50(17) yes
P1 C19 C24 122.77(17) yes
C20 C19 C24 115.75(19) yes
C19 C20 C21 117.73(19) yes
C19 C20 C25 126.74(17) yes
C21 C20 C25 114.68(19) yes
C20 C21 C22 123.3(3) yes
C21 C22 C23 115.60(18) yes
C21 C22 C29 120.9(2) yes
C23 C22 C29 123.4(2) yes
C22 C23 C24 123.3(3) yes
C19 C24 C23 118.1(2) yes
C19 C24 C33 126.32(17) yes
C23 C24 C33 114.7(2) yes
C20 C25 C26 114.30(19) yes
C20 C25 C27 113.44(15) yes
C20 C25 C28 105.89(18) yes
C26 C25 C27 111.32(19) yes
C26 C25 C28 104.04(16) yes
C27 C25 C28 107.0(2) yes
C22 C29 C30 108.07(19) yes
C22 C29 C31 111.04(16) yes
C22 C29 C32 111.5(2) yes
C30 C29 C31 109.0(2) yes
C30 C29 C32 108.93(18) yes
C31 C29 C32 108.2(3) yes
C24 C33 C34 105.11(19) yes
C24 C33 C35 112.82(16) yes
C24 C33 C36 115.6(2) yes
C34 C33 C35 108.5(2) yes
C34 C33 C36 105.38(16) yes
C35 C33 C36 108.9(2) yes
P1 C37 C38 118.65(18) yes
Cl1 C41 Cl2 111.52(12) yes
C2 C3 H3 117.805 no
C4 C3 H3 117.815 no
C4 C5 H5 117.741 no
C6 C5 H5 117.726 no
C7 C8 H8A 109.475 no
C7 C8 H8B 109.461 no
C7 C8 H8C 109.479 no
H8A C8 H8B 109.475 no
H8A C8 H8C 109.470 no
H8B C8 H8C 109.468 no
C7 C9 H9A 109.469 no
C7 C9 H9B 109.467 no
C7 C9 H9C 109.464 no
H9A C9 H9B 109.479 no
H9A C9 H9C 109.473 no
H9B C9 H9C 109.475 no
C7 C10 H10A 109.476 no
C7 C10 H10B 109.477 no
C7 C10 H10C 109.465 no
H10A C10 H10B 109.478 no
H10A C10 H10C 109.471 no
H10B C10 H10C 109.461 no
C11 C12 H12A 109.473 no
C11 C12 H12B 109.474 no
C11 C12 H12C 109.472 no
H12A C12 H12B 109.472 no
H12A C12 H12C 109.468 no
H12B C12 H12C 109.469 no
C11 C13 H13A 109.468 no
C11 C13 H13B 109.473 no
C11 C13 H13C 109.474 no
H13A C13 H13B 109.467 no
H13A C13 H13C 109.473 no
H13B C13 H13C 109.472 no
C11 C14 H14A 109.479 no
C11 C14 H14B 109.466 no
C11 C14 H14C 109.473 no
H14A C14 H14B 109.473 no
H14A C14 H14C 109.470 no
H14B C14 H14C 109.466 no
C15 C16 H16A 109.463 no
C15 C16 H16B 109.464 no
C15 C16 H16C 109.468 no
H16A C16 H16B 109.475 no
H16A C16 H16C 109.477 no
H16B C16 H16C 109.480 no
C15 C17 H17A 109.476 no
C15 C17 H17B 109.464 no
C15 C17 H17C 109.472 no
H17A C17 H17B 109.476 no
H17A C17 H17C 109.475 no
H17B C17 H17C 109.465 no
C15 C18 H18A 109.471 no
C15 C18 H18B 109.471 no
C15 C18 H18C 109.464 no
H18A C18 H18B 109.486 no
H18A C18 H18C 109.464 no
H18B C18 H18C 109.472 no
C20 C21 H21 118.346 no
C22 C21 H21 118.365 no
C22 C23 H23 118.364 no
C24 C23 H23 118.367 no
C25 C26 H26A 109.472 no
C25 C26 H26B 109.465 no
C25 C26 H26C 109.469 no
H26A C26 H26B 109.473 no
H26A C26 H26C 109.475 no
H26B C26 H26C 109.473 no
C25 C27 H27A 109.462 no
C25 C27 H27B 109.468 no
C25 C27 H27C 109.472 no
H27A C27 H27B 109.472 no
H27A C27 H27C 109.480 no
H27B C27 H27C 109.473 no
C25 C28 H28A 109.478 no
C25 C28 H28B 109.474 no
C25 C28 H28C 109.471 no
H28A C28 H28B 109.458 no
H28A C28 H28C 109.476 no
H28B C28 H28C 109.470 no
C29 C30 H30A 109.469 no
C29 C30 H30B 109.477 no
C29 C30 H30C 109.478 no
H30A C30 H30B 109.473 no
H30A C30 H30C 109.468 no
H30B C30 H30C 109.463 no
C29 C31 H31A 109.471 no
C29 C31 H31B 109.479 no
C29 C31 H31C 109.475 no
H31A C31 H31B 109.479 no
H31A C31 H31C 109.456 no
H31B C31 H31C 109.467 no
C29 C32 H32A 109.460 no
C29 C32 H32B 109.466 no
C29 C32 H32C 109.469 no
H32A C32 H32B 109.479 no
H32A C32 H32C 109.475 no
H32B C32 H32C 109.479 no
C33 C34 H34A 109.471 no
C33 C34 H34B 109.473 no
C33 C34 H34C 109.462 no
H34A C34 H34B 109.477 no
H34A C34 H34C 109.474 no
H34B C34 H34C 109.470 no
C33 C35 H35A 109.474 no
C33 C35 H35B 109.474 no
C33 C35 H35C 109.467 no
H35A C35 H35B 109.475 no
H35A C35 H35C 109.466 no
H35B C35 H35C 109.472 no
C33 C36 H36A 109.476 no
C33 C36 H36B 109.472 no
C33 C36 H36C 109.471 no
H36A C36 H36B 109.470 no
H36A C36 H36C 109.462 no
H36B C36 H36C 109.476 no
P1 C37 H37A 107.644 no
P1 C37 H37B 107.658 no
C38 C37 H37A 107.650 no
C38 C37 H37B 107.656 no
H37A C37 H37B 107.062 no
C37 C38 H38A 109.475 no
C37 C38 H38B 109.468 no
C37 C38 H38C 109.472 no
H38A C38 H38B 109.474 no
H38A C38 H38C 109.477 no
H38B C38 H38C 109.461 no
Cl1 C41 H41A 109.319 no
Cl1 C41 H41B 109.319 no
Cl2 C41 H41A 109.326 no
Cl2 C41 H41B 109.321 no
H41A C41 H41B 107.961 no

loop_
_geom_bond_atom_site_label_1
_geom_bond_atom_site_label_2
_geom_bond_distance
_geom_bond_publ_flag
Cl1 C41 1.764(3) yes
Cl2 C41 1.754(3) yes
P1 O1 1.4888(13) yes
P1 C1 1.892(3) yes
P1 C19 1.864(3) yes
P1 C37 1.840(3) yes
C1 C2 1.453(3) yes
C1 C6 1.445(3) yes
C2 C3 1.386(4) yes
C2 C7 1.584(3) yes
C3 C4 1.386(3) yes
C4 C5 1.385(4) yes
C4 C11 1.531(4) yes
C5 C6 1.393(4) yes
C6 C15 1.582(3) yes
C7 C8 1.531(4) yes
C7 C9 1.544(3) yes
C7 C10 1.552(4) yes
C11 C12 1.537(4) yes
C11 C13 1.533(3) yes
C11 C14 1.537(4) yes
C15 C16 1.519(4) yes
C15 C17 1.546(4) yes
C15 C18 1.551(3) yes
C19 C20 1.444(4) yes
C19 C24 1.426(4) yes
C20 C21 1.391(3) yes
C20 C25 1.557(3) yes
C21 C22 1.390(4) yes
C22 C23 1.385(4) yes
C22 C29 1.535(3) yes
C23 C24 1.401(3) yes
C24 C33 1.555(4) yes
C25 C26 1.534(3) yes
C25 C27 1.540(4) yes
C25 C28 1.554(3) yes
C29 C30 1.539(4) yes
C29 C31 1.532(4) yes
C29 C32 1.528(4) yes
C33 C34 1.552(4) yes
C33 C35 1.528(4) yes
C33 C36 1.525(3) yes
C37 C38 1.534(4) yes
C3 H3 0.950 no
C5 H5 0.950 no
C8 H8A 0.980 no
C8 H8B 0.980 no
C8 H8C 0.980 no
C9 H9A 0.980 no
C9 H9B 0.980 no
C9 H9C 0.980 no
C10 H10A 0.980 no
C10 H10B 0.980 no
C10 H10C 0.980 no
C12 H12A 0.980 no
C12 H12B 0.980 no
C12 H12C 0.980 no
C13 H13A 0.980 no
C13 H13B 0.980 no
C13 H13C 0.980 no
C14 H14A 0.980 no
C14 H14B 0.980 no
C14 H14C 0.980 no
C16 H16A 0.980 no
C16 H16B 0.980 no
C16 H16C 0.980 no
C17 H17A 0.980 no
C17 H17B 0.980 no
C17 H17C 0.980 no
C18 H18A 0.980 no
C18 H18B 0.980 no
C18 H18C 0.980 no
C21 H21 0.950 no
C23 H23 0.950 no
C26 H26A 0.980 no
C26 H26B 0.980 no
C26 H26C 0.980 no
C27 H27A 0.980 no
C27 H27B 0.980 no
C27 H27C 0.980 no
C28 H28A 0.980 no
C28 H28B 0.980 no
C28 H28C 0.980 no
C30 H30A 0.980 no
C30 H30B 0.980 no
C30 H30C 0.980 no
C31 H31A 0.980 no
C31 H31B 0.980 no
C31 H31C 0.980 no
C32 H32A 0.980 no
C32 H32B 0.980 no
C32 H32C 0.980 no
C34 H34A 0.980 no
C34 H34B 0.980 no
C34 H34C 0.980 no
C35 H35A 0.980 no
C35 H35B 0.980 no
C35 H35C 0.980 no
C36 H36A 0.980 no
C36 H36B 0.980 no
C36 H36C 0.980 no
C37 H37A 0.990 no
C37 H37B 0.990 no
C38 H38A 0.980 no
C38 H38B 0.980 no
C38 H38C 0.980 no
C41 H41A 0.990 no
C41 H41B 0.990 no

loop_
_geom_contact_atom_site_label_1
_geom_contact_atom_site_label_2
_geom_contact_distance
_geom_contact_publ_flag
_geom_contact_site_symmetry_2
P1 C7 3.439(3) no .
P1 C8 3.365(3) no .
P1 C16 3.417(2) no .
P1 C25 3.537(3) no .
P1 C26 3.294(3) no .
P1 C33 3.548(3) no .
P1 C36 3.229(3) no .
O1 C2 3.105(3) no .
O1 C7 3.025(3) no .
O1 C8 2.923(3) no .
O1 C9 2.947(3) no .
O1 C26 3.102(3) no .
O1 C36 3.095(4) no .
C1 C4 2.866(4) no .
C1 C8 3.211(3) no .
C1 C16 3.301(3) no .
C1 C24 3.399(3) no .
C1 C36 3.366(4) no .
C1 C38 3.226(4) no .
C2 C5 2.768(3) no .
C2 C36 3.510(4) no .
C3 C6 2.782(3) no .
C3 C9 3.267(3) no .
C3 C10 2.732(3) no .
C3 C12 2.901(4) no .
C5 C13 3.047(4) no .
C5 C14 3.053(4) no .
C5 C17 2.891(4) no .
C5 C18 2.884(4) no .
C5 C35 3.574(4) no .
C6 C19 3.538(3) no .
C6 C24 3.504(3) no .
C6 C35 3.582(4) no .
C8 C38 3.413(4) no .
C16 C19 3.267(3) no .
C16 C20 3.522(3) no .
C16 C37 3.152(3) no .
C16 C38 3.429(4) no .
C17 C23 3.520(3) no .
C19 C22 2.835(3) no .
C19 C26 3.066(3) no .
C19 C34 3.573(4) no .
C19 C36 3.066(4) no .
C20 C23 2.764(4) no .
C20 C37 3.204(4) no .
C21 C24 2.770(4) no .
C21 C27 3.138(4) no .
C21 C28 2.812(3) no .
C21 C30 3.091(3) no .
C21 C31 3.047(4) no .
C23 C30 3.580(4) no .
C23 C32 2.872(4) no .
C23 C34 2.862(4) no .
C23 C35 3.066(4) no .
C25 C37 3.414(3) no .
C26 C37 3.371(3) no .
C27 C37 3.469(4) no .
O1 C41 3.146(3) no 2_645
C41 O1 3.146(3) no 2_655
P1 H8A 2.6494 no .
P1 H9B 3.2983 no .
P1 H16B 2.9404 no .
P1 H16C 3.2518 no .
P1 H26A 2.7793 no .
P1 H26C 3.2102 no .
P1 H36A 2.8097 no .
P1 H36B 3.0034 no .
P1 H38A 3.0816 no .
P1 H38B 3.0797 no .
O1 H8A 2.1422 no .
O1 H8B 3.4883 no .
O1 H8C 3.5862 no .
O1 H9A 3.5715 no .
O1 H9B 2.1739 no .
O1 H9C 3.5589 no .
O1 H26A 2.5595 no .
O1 H26C 2.7978 no .
O1 H36A 2.7527 no .
O1 H36B 2.5833 no .
O1 H37A 2.7406 no .
O1 H37B 3.4509 no .
O1 H38A 3.5576 no .
C1 H3 3.2874 no .
C1 H5 3.2884 no .
C1 H8A 3.0204 no .
C1 H8C 3.2553 no .
C1 H9B 3.5224 no .
C1 H16B 3.2300 no .
C1 H16C 3.2538 no .
C1 H18B 3.5213 no .
C1 H35A 3.1158 no .
C1 H36A 2.5649 no .
C1 H37B 3.4579 no .
C1 H38A 3.2645 no .
C1 H38B 2.8870 no .
C2 H8A 2.8178 no .
C2 H8B 3.4418 no .
C2 H8C 2.7779 no .
C2 H9A 3.4271 no .
C2 H9B 2.8446 no .
C2 H9C 2.7109 no .
C2 H10A 2.7601 no .
C2 H10B 3.4164 no .
C2 H10C 2.7345 no .
C2 H35A 3.5051 no .
C2 H36A 2.5385 no .
C3 H5 3.1948 no .
C3 H9C 2.9936 no .
C3 H10A 2.8634 no .
C3 H10C 2.4348 no .
C3 H12A 2.8026 no .
C3 H12B 2.8122 no .
C3 H13B 3.5138 no .
C3 H14A 3.5389 no .
C3 H35A 3.2804 no .
C3 H36A 3.0305 no .
C4 H12A 2.7433 no .
C4 H12B 2.7373 no .
C4 H12C 3.3821 no .
C4 H13A 2.6954 no .
C4 H13B 2.6940 no .
C4 H13C 3.3542 no .
C4 H14A 2.6817 no .
C4 H14B 2.6838 no .
C4 H14C 3.3477 no .
C4 H35A 2.8287 no .
C5 H3 3.1997 no .
C5 H13A 2.7567 no .
C5 H13B 3.2943 no .
C5 H14A 3.3071 no .
C5 H14B 2.7589 no .
C5 H17A 3.2931 no .
C5 H17C 2.4933 no .
C5 H18B 3.2006 no .
C5 H18C 2.5335 no .
C5 H35A 2.6160 no .
C6 H16A 3.4855 no .
C6 H16B 2.8588 no .
C6 H16C 2.9107 no .
C6 H17A 2.8370 no .
C6 H17B 3.4142 no .
C6 H17C 2.6832 no .
C6 H18A 3.3701 no .
C6 H18B 2.6792 no .
C6 H18C 2.6680 no .
C6 H35A 2.7624 no .
C6 H36A 3.3908 no .
C6 H38B 3.1461 no .
C7 H3 2.5138 no .
C7 H36A 3.2802 no .
C8 H9A 2.7500 no .
C8 H9B 2.7485 no .
C8 H9C 3.3892 no .
C8 H10A 2.5785 no .
C8 H10B 2.5821 no .
C8 H10C 3.2848 no .
C8 H38A 2.5886 no .
C9 H3 3.1033 no .
C9 H8A 2.7853 no .
C9 H8B 2.7087 no .
C9 H8C 3.3902 no .
C9 H10A 3.3257 no .
C9 H10B 2.6152 no .
C9 H10C 2.6520 no .
C9 H36A 2.9654 no .
C10 H3 2.3455 no .
C10 H8A 3.2888 no .
C10 H8B 2.5602 no .
C10 H8C 2.5890 no .
C10 H9A 2.5661 no .
C10 H9B 3.3228 no .
C10 H9C 2.7010 no .
C11 H3 2.7228 no .
C11 H5 2.6492 no .
C11 H35A 3.5893 no .
C12 H3 2.5075 no .
C12 H13A 3.3395 no .
C12 H13B 2.6875 no .
C12 H13C 2.6447 no .
C12 H14A 2.6948 no .
C12 H14B 3.3463 no .
C12 H14C 2.6566 no .
C13 H5 2.8062 no .
C13 H12A 2.6739 no .
C13 H12B 3.3392 no .
C13 H12C 2.6600 no .
C13 H14A 3.3505 no .
C13 H14B 2.6843 no .
C13 H14C 2.6860 no .
C14 H5 2.9364 no .
C14 H12A 3.3466 no .
C14 H12B 2.6823 no .
C14 H12C 2.6687 no .
C14 H13A 2.6797 no .
C14 H13B 3.3513 no .
C14 H13C 2.6885 no .
C14 H35A 3.1500 no .
C15 H5 2.4511 no .
C15 H38B 3.1777 no .
C16 H17A 2.6364 no .
C16 H17B 2.6289 no .
C16 H17C 3.3119 no .
C16 H18A 2.5666 no .
C16 H18B 2.6683 no .
C16 H18C 3.2995 no .
C16 H30A 3.3208 no .
C16 H37B 2.5900 no .
C16 H38B 2.8488 no .
C17 H5 2.5444 no .
C17 H16A 2.5511 no .
C17 H16B 2.7054 no .
C17 H16C 3.3110 no .
C17 H18A 2.6914 no .
C17 H18B 3.3621 no .
C17 H18C 2.6891 no .
C17 H23 3.5783 no .
C17 H30A 3.2378 no .
C17 H32A 3.4603 no .
C17 H35A 3.4211 no .
C17 H35C 3.5018 no .
C18 H5 2.6492 no .
C18 H16A 2.6466 no .
C18 H16B 3.3068 no .
C18 H16C 2.5703 no .
C18 H17A 3.3604 no .
C18 H17B 2.6398 no .
C18 H17C 2.7406 no .
C18 H38B 3.2218 no .
C19 H16B 2.3880 no .
C19 H16C 3.5412 no .
C19 H21 3.2811 no .
C19 H23 3.2782 no .
C19 H26A 3.1015 no .
C19 H26C 2.8547 no .
C19 H28C 3.5405 no .
C19 H34B 3.4379 no .
C19 H36A 3.1532 no .
C19 H36B 2.8263 no .
C19 H37A 3.3987 no .
C19 H37B 2.8095 no .
C20 H16B 2.5855 no .
C20 H26A 2.8892 no .
C20 H26B 3.4186 no .
C20 H26C 2.7109 no .
C20 H27A 2.8885 no .
C20 H27B 2.6920 no .
C20 H27C 3.4118 no .
C20 H28A 3.3446 no .
C20 H28B 2.6656 no .
C20 H28C 2.6391 no .
C20 H37A 3.4408 no .
C20 H37B 2.7143 no .
C21 H16B 2.7018 no .
C21 H23 3.2017 no .
C21 H27B 2.7888 no .
C21 H28B 2.4882 no .
C21 H28C 3.0018 no .
C21 H30A 3.3803 no .
C21 H30C 2.7827 no .
C21 H31B 3.3024 no .
C21 H31C 2.7411 no .
C21 H37B 3.5841 no .
C22 H16B 2.8397 no .
C22 H17A 3.0838 no .
C22 H30A 2.6808 no .
C22 H30B 3.3415 no .
C22 H30C 2.6566 no .
C22 H31A 3.3702 no .
C22 H31B 2.7358 no .
C22 H31C 2.7011 no .
C22 H32A 2.7179 no .
C22 H32B 2.7311 no .
C22 H32C 3.3736 no .
C23 H16B 2.9752 no .
C23 H17A 2.5783 no .
C23 H21 3.2042 no .
C23 H30A 3.4899 no .
C23 H31B 3.5827 no .
C23 H32A 2.7557 no .
C23 H32B 2.7890 no .
C23 H34B 3.1415 no .
C23 H34C 2.4918 no .
C23 H35A 3.4709 no .
C23 H35C 2.7127 no .
C24 H16B 2.8375 no .
C24 H17A 2.9604 no .
C24 H34A 3.3307 no .
C24 H34B 2.6522 no .
C24 H34C 2.6149 no .
C24 H35A 2.8298 no .
C24 H35B 3.4001 no .
C24 H35C 2.6970 no .
C24 H36A 2.8964 no .
C24 H36B 2.7288 no .
C24 H36C 3.4232 no .
C25 H21 2.5841 no .
C25 H37A 3.1980 no .
C25 H37B 3.0226 no .
C26 H27A 2.7065 no .
C26 H27B 3.3781 no .
C26 H27C 2.7545 no .
C26 H28A 2.5819 no .
C26 H28B 3.3001 no .
C26 H28C 2.6214 no .
C26 H37A 2.8588 no .
C26 H37B 3.4217 no .
C27 H21 2.8679 no .
C27 H26A 2.7103 no .
C27 H26B 2.7478 no .
C27 H26C 3.3795 no .
C27 H28A 2.6659 no .
C27 H28B 2.6598 no .
C27 H28C 3.3427 no .
C27 H37A 3.1648 no .
C27 H37B 2.8777 no .
C28 H21 2.6650 no .
C28 H26A 3.3004 no .
C28 H26B 2.5357 no .
C28 H26C 2.6599 no .
C28 H27A 3.3387 no .
C28 H27B 2.7418 no .
C28 H27C 2.5828 no .
C29 H21 2.6759 no .
C29 H23 2.7237 no .
C30 H16A 3.3855 no .
C30 H21 3.0090 no .
C30 H31A 2.6719 no .
C30 H31B 3.3505 no .
C30 H31C 2.6917 no .
C30 H32A 2.6785 no .
C30 H32B 3.3476 no .
C30 H32C 2.6769 no .
C31 H21 2.7997 no .
C31 H30A 3.3488 no .
C31 H30B 2.6660 no .
C31 H30C 2.7017 no .
C31 H32A 3.3322 no .
C31 H32B 2.6713 no .
C31 H32C 2.6478 no .
C32 H17A 3.5240 no .
C32 H23 2.4868 no .
C32 H30A 2.6787 no .
C32 H30B 2.6824 no .
C32 H30C 3.3455 no .
C32 H31A 2.6576 no .
C32 H31B 2.6634 no .
C32 H31C 3.3320 no .
C33 H23 2.5813 no .
C34 H23 2.7321 no .
C34 H35A 3.3522 no .
C34 H35B 2.6380 no .
C34 H35C 2.7185 no .
C34 H36A 3.3101 no .
C34 H36B 2.6768 no .
C34 H36C 2.5549 no .
C35 H14A 3.1232 no .
C35 H14B 3.5836 no .
C35 H17A 3.2722 no .
C35 H23 2.7786 no .
C35 H34A 2.6590 no .
C35 H34B 3.3486 no .
C35 H34C 2.7081 no .
C35 H36A 2.6395 no .
C35 H36B 3.3349 no .
C35 H36C 2.6984 no .
C36 H9B 3.1101 no .
C36 H9C 3.3722 no .
C36 H34A 2.6196 no .
C36 H34B 2.6227 no .
C36 H34C 3.3086 no .
C36 H35A 2.6733 no .
C36 H35B 2.6654 no .
C36 H35C 3.3354 no .
C37 H8A 2.9120 no .
C37 H16B 2.9433 no .
C37 H16C 2.5303 no .
C37 H26A 2.6171 no .
C37 H27A 2.7450 no .
C38 H8A 2.9415 no .
C38 H8C 2.9890 no .
C38 H16C 2.5540 no .
C38 H18B 3.4761 no .
H3 H9C 2.6806 no .
H3 H10A 2.6314 no .
H3 H10B 3.2238 no .
H3 H10C 1.7525 no .
H3 H12A 2.2562 no .
H3 H12B 2.3152 no .
H3 H12C 3.4758 no .
H3 H36A 3.4591 no .
H5 H13A 2.2423 no .
H5 H13B 3.2039 no .
H5 H14A 3.3953 no .
H5 H14B 2.4005 no .
H5 H17A 3.1254 no .
H5 H17B 3.2646 no .
H5 H17C 1.9202 no .
H5 H18A 3.4056 no .
H5 H18B 3.1894 no .
H5 H18C 2.0788 no .
H5 H35A 3.0250 no .
H8A H9A 3.0949 no .
H8A H9B 2.6233 no .
H8A H10A 3.4946 no .
H8A H10B 3.4845 no .
H8A H37A 2.9076 no .
H8A H38A 2.2468 no .
H8A H38B 3.4285 no .
H8B H9A 2.5426 no .
H8B H9B 2.9780 no .
H8B H10A 2.8223 no .
H8B H10B 2.3397 no .
H8B H10C 3.4710 no .
H8B H38A 3.2568 no .
H8C H10A 2.3666 no .
H8C H10B 2.8686 no .
H8C H10C 3.4923 no .
H8C H38A 2.1051 no .
H8C H38B 3.2010 no .
H9A H10A 3.4757 no .
H9A H10B 2.3365 no .
H9A H10C 2.8329 no .
H9B H10B 3.4870 no .
H9B H10C 3.5778 no .
H9B H36A 2.6011 no .
H9B H36B 2.8817 no .
H9B H36C 3.3908 no .
H9C H10A 3.5976 no .
H9C H10B 2.9752 no .
H9C H10C 2.5197 no .
H9C H36A 2.7313 no .
H9C H36B 3.5686 no .
H9C H36C 3.3282 no .
H10C H12A 3.1354 no .
H10C H12B 3.5654 no .
H12A H13A 3.5795 no .
H12A H13B 2.5042 no .
H12A H13C 2.9247 no .
H12A H14A 3.5900 no .
H12A H14C 3.5546 no .
H12B H13B 3.5828 no .
H12B H13C 3.5437 no .
H12B H14A 2.5127 no .
H12B H14B 3.5859 no .
H12B H14C 2.9373 no .
H12C H13A 3.5487 no .
H12C H13B 2.9673 no .
H12C H13C 2.4435 no .
H12C H14A 2.9735 no .
H12C H14B 3.5575 no .
H12C H14C 2.4573 no .
H13A H14A 3.5752 no .
H13A H14B 2.4919 no .
H13A H14C 2.9610 no .
H13A H18C 3.2821 no .
H13B H14B 3.5777 no .
H13B H14C 3.5832 no .
H13C H14A 3.5826 no .
H13C H14B 2.9716 no .
H13C H14C 2.5032 no .
H14A H35A 2.6453 no .
H14A H35B 2.8153 no .
H14A H35C 3.4743 no .
H14B H17C 3.1146 no .
H14B H35A 2.9661 no .
H16A H17A 2.7974 no .
H16A H17B 2.3458 no .
H16A H17C 3.4667 no .
H16A H18A 2.3953 no .
H16A H18B 3.0135 no .
H16A H18C 3.5119 no .
H16A H30A 2.6876 no .
H16A H30C 3.2441 no .
H16A H37B 3.2340 no .
H16A H38B 3.5597 no .
H16B H17A 2.5186 no .
H16B H17B 3.0115 no .
H16B H17C 3.5892 no .
H16B H18A 3.4978 no .
H16B H18B 3.5423 no .
H16B H21 3.2980 no .
H16B H30A 3.1635 no .
H16B H30C 3.4806 no .
H16B H37B 2.3294 no .
H16B H38B 3.2809 no .
H16C H17A 3.5669 no .
H16C H17B 3.4894 no .
H16C H18A 2.7540 no .
H16C H18B 2.4227 no .
H16C H18C 3.5002 no .
H16C H37A 3.4390 no .
H16C H37B 2.0309 no .
H16C H38A 3.4269 no .
H16C H38B 2.0004 no .
H16C H38C 2.8781 no .
H17A H18A 3.5609 no .
H17A H23 2.6001 no .
H17A H30A 2.9264 no .
H17A H32A 2.7387 no .
H17A H35A 3.0381 no .
H17A H35C 2.8051 no .
H17B H18A 2.4499 no .
H17B H18B 3.5486 no .
H17B H18C 2.8913 no .
H17B H30A 2.7280 no .
H17B H32A 3.3617 no .
H17C H18A 3.0429 no .
H17C H18C 2.5553 no .
H17C H35A 3.1787 no .
H17C H35C 3.3621 no .
H18B H38B 2.4977 no .
H21 H27A 3.4914 no .
H21 H27B 2.2962 no .
H21 H27C 3.5477 no .
H21 H28A 3.4892 no .
H21 H28B 2.0730 no .
H21 H28C 3.0832 no .
H21 H30A 3.5040 no .
H21 H30C 2.4759 no .
H21 H31B 3.1937 no .
H21 H31C 2.2191 no .
H23 H32A 2.2829 no .
H23 H32B 2.2366 no .
H23 H32C 3.4533 no .
H23 H34A 3.5027 no .
H23 H34B 3.2388 no .
H23 H34C 2.1308 no .
H23 H35A 3.3291 no .
H23 H35B 3.5179 no .
H23 H35C 2.1814 no .
H26A H27A 2.5114 no .
H26A H27B 3.5918 no .
H26A H27C 3.0243 no .
H26A H28A 3.4613 no .
H26A H28C 3.5488 no .
H26A H37A 1.9799 no .
H26A H37B 2.8708 no .
H26B H27A 3.0085 no .
H26B H27C 2.6033 no .
H26B H28A 2.2968 no .
H26B H28B 3.4452 no .
H26B H28C 2.8075 no .
H26B H37A 3.4613 no .
H26C H27A 3.5930 no .
H26C H28A 2.9293 no .
H26C H28B 3.5611 no .
H26C H28C 2.4715 no .
H26C H36B 3.3592 no .
H26C H37A 3.4194 no .
H27A H28A 3.5207 no .
H27A H28B 3.5900 no .
H27A H37A 2.3970 no .
H27A H37B 2.2082 no .
H27B H28A 3.0557 no .
H27B H28B 2.5521 no .
H27B H37B 3.1430 no .
H27C H28A 2.3890 no .
H27C H28B 2.8145 no .
H27C H28C 3.5013 no .
H28B H31C 3.2064 no .
H30A H31A 3.5603 no .
H30A H31C 3.5923 no .
H30A H32A 2.4896 no .
H30A H32B 3.5756 no .
H30A H32C 2.9567 no .
H30B H31A 2.4654 no .
H30B H31B 3.5614 no .
H30B H31C 2.9522 no .
H30B H32A 2.9645 no .
H30B H32B 3.5777 no .
H30B H32C 2.4920 no .
H30C H31A 2.9758 no .
H30C H31B 3.5977 no .
H30C H31C 2.5249 no .
H30C H32A 3.5722 no .
H30C H32C 3.5728 no .
H31A H32A 3.5499 no .
H31A H32B 2.9535 no .
H31A H32C 2.4512 no .
H31B H32A 3.5655 no .
H31B H32B 2.4827 no .
H31B H32C 2.9274 no .
H31C H32B 3.5671 no .
H31C H32C 3.5464 no .
H32B H34C 3.5140 no .
H34A H35A 3.5423 no .
H34A H35B 2.4223 no .
H34A H35C 2.9831 no .
H34A H36A 3.4927 no .
H34A H36B 2.9763 no .
H34A H36C 2.3452 no .
H34B H35B 3.5306 no .
H34B H36A 3.5510 no .
H34B H36B 2.4786 no .
H34B H36C 2.8040 no .
H34C H35B 2.9374 no .
H34C H35C 2.5610 no .
H34C H36B 3.5661 no .
H34C H36C 3.4698 no .
H35A H36A 2.4540 no .
H35A H36B 3.5526 no .
H35A H36C 3.0007 no .
H35B H36A 2.9017 no .
H35B H36B 3.5749 no .
H35B H36C 2.5087 no .
H35C H36A 3.5440 no .
H35C H36C 3.5847 no .
H37A H38A 2.3669 no .
H37A H38B 2.8555 no .
H37A H38C 2.3411 no .
H37B H38A 2.8555 no .
H37B H38B 2.3684 no .
H37B H38C 2.3395 no .
Cl1 H26B 3.5898 no 2_655
Cl1 H26C 3.5014 no 2_655
Cl1 H27B 3.4994 no 1_565
Cl1 H28B 3.1948 no 1_565
Cl1 H31C 3.5535 no 1_565
Cl1 H34B 3.2081 no 4_554
Cl1 H36B 3.4949 no 4_554
Cl1 H38A 3.3788 no .
Cl1 H38C 3.1811 no .
Cl1 H41B 2.9551 no 3_665
Cl2 H8B 3.3222 no 4_564
Cl2 H9A 3.4684 no 2_655
Cl2 H9B 3.2492 no 2_655
Cl2 H10B 3.3010 no 4_564
Cl2 H27A 3.0246 no 3_665
Cl2 H27B 3.5313 no 1_565
Cl2 H27C 3.5313 no 1_565
Cl2 H28C 3.2136 no 4_554
Cl2 H37A 3.3839 no 3_665
Cl2 H38C 3.3520 no 3_665
O1 H27C 3.5172 no 2_655
O1 H28A 3.2016 no 2_655
O1 H41A 2.3668 no 2_645
O1 H41B 3.0633 no 2_645
C1 H31B 3.5314 no 1_565
C2 H31B 3.1668 no 1_565
C3 H31B 3.4046 no 1_565
C7 H31B 3.4720 no 1_565
C8 H26B 2.9825 no 2_655
C8 H27C 3.0767 no 2_655
C8 H28C 3.5568 no 1_565
C8 H31B 3.3939 no 1_565
C9 H27A 3.4279 no 4_555
C9 H27B 3.4760 no 4_555
C9 H41A 3.5093 no 2_645
C10 H31B 3.2989 no 1_565
C10 H34B 3.2612 no 1_565
C10 H34C 3.2355 no 1_565
C12 H14A 3.5847 no 2_555
C12 H14B 3.3248 no 2_555
C12 H16A 3.4481 no 4_555
C12 H17B 3.4180 no 4_555
C12 H30A 3.1684 no 4_555
C12 H35C 3.5918 no 2_555
C13 H18A 3.5334 no 3_565
C13 H18C 3.0503 no 3_565
C13 H32B 3.2816 no 1_565
C13 H32C 3.5164 no 1_565
C13 H32C 3.4006 no 3_555
C13 H35B 3.2965 no 2_555
C14 H12A 3.3142 no 2_545
C14 H12C 3.2499 no 2_545
C14 H18A 3.5112 no 4_555
C14 H30B 3.3239 no 3_555
C16 H9C 3.2756 no 4_554
C16 H12B 3.4306 no 4_554
C17 H12B 3.5694 no 4_554
C18 H13B 3.4940 no 3_565
C18 H13C 3.1304 no 3_565
C18 H14A 3.5434 no 4_554
C18 H31A 3.1929 no 1_565
C18 H35B 3.3247 no 4_554
C22 H10A 3.3344 no 1_545
C23 H10A 3.3542 no 1_545
C26 H8A 3.5444 no 2_645
C26 H8B 3.4451 no 2_645
C26 H28A 3.3145 no 2_655
C26 H41A 3.4610 no 2_645
C27 H8A 3.5966 no 2_645
C27 H8B 3.2593 no 2_645
C27 H9A 3.1338 no 4_554
C27 H41A 3.2407 no 1_545
C28 H8B 3.5275 no 1_545
C28 H8C 3.5675 no 1_545
C28 H26A 3.1690 no 2_645
C28 H37A 3.3099 no 2_645
C28 H41A 3.4901 no 1_545
C30 H12A 3.3435 no 4_554
C30 H12B 3.5356 no 4_554
C30 H14B 3.5137 no 3_555
C30 H34A 3.0662 no 4_544
C30 H34C 3.5231 no 4_544
C31 H8C 3.2377 no 1_545
C31 H10A 3.3260 no 1_545
C31 H18B 3.2418 no 1_545
C31 H34A 3.1090 no 4_544
C31 H38A 3.5841 no 1_545
C31 H38B 3.3734 no 1_545
C32 H13A 3.4500 no 3_555
C32 H13B 2.9099 no 1_545
C34 H10A 3.5039 no 1_545
C34 H10B 3.5113 no 1_545
C34 H10C 3.4935 no 1_545
C34 H30B 3.2434 no 4_545
C34 H30C 3.2391 no 4_545
C35 H12C 3.2267 no 2_545
C35 H13C 3.1023 no 2_545
C35 H14C 3.4514 no 2_545
C36 H38B 3.5708 no 4_555
C36 H38C 3.3032 no 4_555
C37 H28A 3.3404 no 2_655
C38 H26B 3.5102 no 2_655
C38 H31C 3.5433 no 1_565
C38 H36C 3.1370 no 4_554
C41 H9B 3.1441 no 2_655
C41 H26C 3.2567 no 2_655
C41 H27B 3.4715 no 1_565
C41 H27C 3.2930 no 1_565
C41 H41B 3.3950 no 3_665
H3 H16A 3.1562 no 4_555
H5 H32C 3.2115 no 3_555
H8A C26 3.5444 no 2_655
H8A C27 3.5966 no 2_655
H8A H26B 2.6579 no 2_655
H8A H27C 2.7337 no 2_655
H8A H28A 2.9830 no 2_655
H8A H41A 3.3781 no 2_645
H8B Cl2 3.3222 no 4_565
H8B C26 3.4451 no 2_655
H8B C27 3.2593 no 2_655
H8B C28 3.5275 no 1_565
H8B H26A 3.4013 no 2_655
H8B H26B 2.7796 no 2_655
H8B H27A 3.2037 no 2_655
H8B H27C 2.5499 no 2_655
H8B H28B 3.3692 no 1_565
H8B H28C 2.9603 no 1_565
H8C C28 3.5675 no 1_565
H8C C31 3.2377 no 1_565
H8C H26B 3.0110 no 2_655
H8C H28B 3.0077 no 1_565
H8C H28C 3.2569 no 1_565
H8C H31B 2.5885 no 1_565
H8C H31C 3.0108 no 1_565
H9A Cl2 3.4684 no 2_645
H9A C27 3.1338 no 4_555
H9A H27A 2.7745 no 4_555
H9A H27B 2.6853 no 4_555
H9A H27C 3.4445 no 2_655
H9A H27C 3.5197 no 4_555
H9A H37B 3.5623 no 4_555
H9A H41A 3.5880 no 2_645
H9B Cl2 3.2492 no 2_645
H9B C41 3.1441 no 2_645
H9B H27C 3.4666 no 2_655
H9B H38C 3.4424 no 4_555
H9B H41A 2.6507 no 2_645
H9B H41B 3.1570 no 2_645
H9C C16 3.2756 no 4_555
H9C H16A 2.9843 no 4_555
H9C H16B 3.5426 no 4_555
H9C H16C 2.8160 no 4_555
H9C H27A 3.3622 no 4_555
H9C H27B 3.4158 no 4_555
H9C H37B 3.0601 no 4_555
H9C H38C 3.5166 no 4_555
H10A C22 3.3344 no 1_565
H10A C23 3.3542 no 1_565
H10A C31 3.3260 no 1_565
H10A C34 3.5039 no 1_565
H10A H23 3.3833 no 1_565
H10A H28C 3.5440 no 1_565
H10A H31B 2.4723 no 1_565
H10A H32B 3.2926 no 1_565
H10A H34B 3.1713 no 1_565
H10A H34C 2.9294 no 1_565
H10B Cl2 3.3010 no 4_565
H10B C34 3.5113 no 1_565
H10B H27B 3.5268 no 4_555
H10B H28C 3.3270 no 1_565
H10B H34B 2.8454 no 1_565
H10B H34C 3.3023 no 1_565
H10C C34 3.4935 no 1_565
H10C H30C 2.8594 no 4_555
H10C H34B 3.2294 no 1_565
H10C H34C 2.9439 no 1_565
H12A C14 3.3142 no 2_555
H12A C30 3.3435 no 4_555
H12A H14A 3.2905 no 2_555
H12A H14B 3.0216 no 2_555
H12A H14C 3.0777 no 2_555
H12A H30A 2.9451 no 4_555
H12A H30B 3.1408 no 4_555
H12A H30C 3.4019 no 4_555
H12A H32B 3.4511 no 1_565
H12B C16 3.4306 no 4_555
H12B C17 3.5694 no 4_555
H12B C30 3.5356 no 4_555
H12B H16A 2.5036 no 4_555
H12B H17B 2.6937 no 4_555
H12B H18A 2.8439 no 4_555
H12B H30A 2.7783 no 4_555
H12C C14 3.2499 no 2_555
H12C C35 3.2267 no 2_555
H12C H14A 3.0294 no 2_555
H12C H14B 2.7454 no 2_555
H12C H14C 3.4884 no 2_555
H12C H17B 3.2793 no 4_555
H12C H30A 3.2675 no 4_555
H12C H35A 3.3804 no 2_555
H12C H35B 3.1269 no 2_555
H12C H35C 2.6759 no 2_555
H13A C32 3.4500 no 3_555
H13A H18C 2.9993 no 3_565
H13A H30B 3.2680 no 3_555
H13A H31A 3.5768 no 3_555
H13A H32C 3.4544 no 1_565
H13A H32C 2.4852 no 3_555
H13B C18 3.4940 no 3_565
H13B C32 2.9099 no 1_565
H13B H14A 3.3816 no 2_555
H13B H18A 3.3256 no 3_565
H13B H18C 2.8384 no 3_565
H13B H32A 3.2645 no 1_565
H13B H32B 2.3413 no 1_565
H13B H32C 2.7252 no 1_565
H13C C18 3.1304 no 3_565
H13C C35 3.1023 no 2_555
H13C H14A 3.0680 no 2_555
H13C H18A 2.9377 no 3_565
H13C H18B 3.1350 no 3_565
H13C H18C 2.7952 no 3_565
H13C H30B 3.4573 no 3_555
H13C H31A 3.5957 no 3_555
H13C H32C 3.5675 no 3_555
H13C H35A 3.5793 no 2_555
H13C H35B 2.3215 no 2_555
H13C H35C 3.0864 no 2_555
H14A C12 3.5847 no 2_545
H14A C18 3.5434 no 4_555
H14A H12A 3.2905 no 2_545
H14A H12C 3.0294 no 2_545
H14A H13B 3.3816 no 2_545
H14A H13C 3.0680 no 2_545
H14A H18A 2.6129 no 4_555
H14B C12 3.3248 no 2_545
H14B C30 3.5137 no 3_555
H14B H12A 3.0216 no 2_545
H14B H12C 2.7454 no 2_545
H14B H30A 3.3720 no 3_555
H14B H30B 2.7852 no 3_555
H14B H32C 3.4829 no 3_555
H14C C35 3.4514 no 2_555
H14C H12A 3.0777 no 2_545
H14C H12C 3.4884 no 2_545
H14C H30B 2.9880 no 3_555
H14C H34C 3.3368 no 2_555
H14C H35B 3.2490 no 2_555
H14C H35C 2.7830 no 2_555
H16A C12 3.4481 no 4_554
H16A H3 3.1562 no 4_554
H16A H9C 2.9843 no 4_554
H16A H12B 2.5036 no 4_554
H16B H9C 3.5426 no 4_554
H16C H9C 2.8160 no 4_554
H16C H36C 3.0774 no 4_554
H17B C12 3.4180 no 4_554
H17B H12B 2.6937 no 4_554
H17B H12C 3.2793 no 4_554
H17B H32A 3.4362 no 3_555
H17C H32A 2.9872 no 3_555
H17C H32C 3.4528 no 3_555
H18A C13 3.5334 no 3_565
H18A C14 3.5112 no 4_554
H18A H12B 2.8439 no 4_554
H18A H13B 3.3256 no 3_565
H18A H13C 2.9377 no 3_565
H18A H14A 2.6129 no 4_554
H18A H35B 2.8961 no 4_554
H18A H36C 3.5164 no 4_554
H18B C31 3.2418 no 1_565
H18B H13C 3.1350 no 3_565
H18B H31A 2.3876 no 1_565
H18B H31B 3.3788 no 1_565
H18B H34A 3.4807 no 4_554
H18B H35B 2.9474 no 4_554
H18B H36C 2.8769 no 4_554
H18C C13 3.0503 no 3_565
H18C H13A 2.9993 no 3_565
H18C H13B 2.8384 no 3_565
H18C H13C 2.7952 no 3_565
H18C H31A 3.1792 no 1_565
H18C H32C 3.3511 no 3_555
H23 H10A 3.3833 no 1_545
H26A C28 3.1690 no 2_655
H26A H8B 3.4013 no 2_645
H26A H28A 2.4707 no 2_655
H26A H28B 3.1935 no 2_655
H26A H28C 3.3995 no 2_655
H26A H41A 3.1442 no 2_645
H26B Cl1 3.5898 no 2_645
H26B C8 2.9825 no 2_645
H26B C38 3.5102 no 2_645
H26B H8A 2.6579 no 2_645
H26B H8B 2.7796 no 2_645
H26B H8C 3.0110 no 2_645
H26B H28A 3.4055 no 2_655
H26B H28B 3.3880 no 2_655
H26B H37A 3.3536 no 2_645
H26B H38A 2.7825 no 2_645
H26B H38C 3.5945 no 2_645
H26C Cl1 3.5014 no 2_645
H26C C41 3.2567 no 2_645
H26C H41A 3.0079 no 2_645
H26C H41B 2.9081 no 2_645
H27A Cl2 3.0246 no 3_665
H27A C9 3.4279 no 4_554
H27A H8B 3.2037 no 2_645
H27A H9A 2.7745 no 4_554
H27A H9C 3.3622 no 4_554
H27B Cl1 3.4994 no 1_545
H27B Cl2 3.5313 no 1_545
H27B C9 3.4760 no 4_554
H27B C41 3.4715 no 1_545
H27B H9A 2.6853 no 4_554
H27B H9C 3.4158 no 4_554
H27B H10B 3.5268 no 4_554
H27B H41A 3.0968 no 1_545
H27C Cl2 3.5313 no 1_545
H27C O1 3.5172 no 2_645
H27C C8 3.0767 no 2_645
H27C C41 3.2930 no 1_545
H27C H8A 2.7337 no 2_645
H27C H8B 2.5499 no 2_645
H27C H9A 3.4445 no 2_645
H27C H9A 3.5197 no 4_554
H27C H9B 3.4666 no 2_645
H27C H41A 2.5570 no 1_545
H28A O1 3.2016 no 2_645
H28A C26 3.3145 no 2_645
H28A C37 3.3404 no 2_645
H28A H8A 2.9830 no 2_645
H28A H26A 2.4707 no 2_645
H28A H26B 3.4055 no 2_645
H28A H37A 2.4645 no 2_645
H28A H41A 2.9959 no 1_545
H28B Cl1 3.1948 no 1_545
H28B H8B 3.3692 no 1_545
H28B H8C 3.0077 no 1_545
H28B H26A 3.1935 no 2_645
H28B H26B 3.3880 no 2_645
H28B H41A 3.2030 no 1_545
H28C Cl2 3.2136 no 4_555
H28C C8 3.5568 no 1_545
H28C H8B 2.9603 no 1_545
H28C H8C 3.2569 no 1_545
H28C H10A 3.5440 no 1_545
H28C H10B 3.3270 no 1_545
H28C H26A 3.3995 no 2_645
H28C H37A 3.3490 no 2_645
H30A C12 3.1684 no 4_554
H30A H12A 2.9451 no 4_554
H30A H12B 2.7783 no 4_554
H30A H12C 3.2675 no 4_554
H30A H14B 3.3720 no 3_555
H30B C14 3.3239 no 3_555
H30B C34 3.2434 no 4_544
H30B H12A 3.1408 no 4_554
H30B H13A 3.2680 no 3_555
H30B H13C 3.4573 no 3_555
H30B H14B 2.7852 no 3_555
H30B H14C 2.9880 no 3_555
H30B H34A 2.5941 no 4_544
H30B H34C 3.0305 no 4_544
H30C C34 3.2391 no 4_544
H30C H10C 2.8594 no 4_554
H30C H12A 3.4019 no 4_554
H30C H34A 2.7614 no 4_544
H30C H34B 3.3391 no 4_544
H30C H34C 3.1005 no 4_544
H31A C18 3.1929 no 1_545
H31A H13A 3.5768 no 3_555
H31A H13C 3.5957 no 3_555
H31A H18B 2.3876 no 1_545
H31A H18C 3.1792 no 1_545
H31A H34A 2.6589 no 4_544
H31A H36C 3.5603 no 4_544
H31A H38B 3.1050 no 1_545
H31B C1 3.5314 no 1_545
H31B C2 3.1668 no 1_545
H31B C3 3.4046 no 1_545
H31B C7 3.4720 no 1_545
H31B C8 3.3939 no 1_545
H31B C10 3.2989 no 1_545
H31B H8C 2.5885 no 1_545
H31B H10A 2.4723 no 1_545
H31B H18B 3.3788 no 1_545
H31B H38A 3.3318 no 1_545
H31B H38B 3.2743 no 1_545
H31C Cl1 3.5535 no 1_545
H31C C38 3.5433 no 1_545
H31C H8C 3.0108 no 1_545
H31C H34A 2.7915 no 4_544
H31C H34B 3.5991 no 4_544
H31C H38A 3.1245 no 1_545
H31C H38B 3.1746 no 1_545
H32A H13B 3.2645 no 1_545
H32A H17B 3.4362 no 3_555
H32A H17C 2.9872 no 3_555
H32B C13 3.2816 no 1_545
H32B H10A 3.2926 no 1_545
H32B H12A 3.4511 no 1_545
H32B H13B 2.3413 no 1_545
H32C C13 3.5164 no 1_545
H32C C13 3.4006 no 3_555
H32C H5 3.2115 no 3_555
H32C H13A 3.4544 no 1_545
H32C H13A 2.4852 no 3_555
H32C H13B 2.7252 no 1_545
H32C H13C 3.5675 no 3_555
H32C H14B 3.4829 no 3_555
H32C H17C 3.4528 no 3_555
H32C H18C 3.3511 no 3_555
H34A C30 3.0662 no 4_545
H34A C31 3.1090 no 4_545
H34A H18B 3.4807 no 4_555
H34A H30B 2.5941 no 4_545
H34A H30C 2.7614 no 4_545
H34A H31A 2.6589 no 4_545
H34A H31C 2.7915 no 4_545
H34B Cl1 3.2081 no 4_555
H34B C10 3.2612 no 1_545
H34B H10A 3.1713 no 1_545
H34B H10B 2.8454 no 1_545
H34B H10C 3.2294 no 1_545
H34B H30C 3.3391 no 4_545
H34B H31C 3.5991 no 4_545
H34C C10 3.2355 no 1_545
H34C C30 3.5231 no 4_545
H34C H10A 2.9294 no 1_545
H34C H10B 3.3023 no 1_545
H34C H10C 2.9439 no 1_545
H34C H14C 3.3368 no 2_545
H34C H30B 3.0305 no 4_545
H34C H30C 3.1005 no 4_545
H35A H12C 3.3804 no 2_545
H35A H13C 3.5793 no 2_545
H35B C13 3.2965 no 2_545
H35B C18 3.3247 no 4_555
H35B H12C 3.1269 no 2_545
H35B H13C 2.3215 no 2_545
H35B H14C 3.2490 no 2_545
H35B H18A 2.8961 no 4_555
H35B H18B 2.9474 no 4_555
H35C C12 3.5918 no 2_545
H35C H12C 2.6759 no 2_545
H35C H13C 3.0864 no 2_545
H35C H14C 2.7830 no 2_545
H36B Cl1 3.4949 no 4_555
H36B H38C 3.0684 no 4_555
H36B H41A 3.5670 no 2_645
H36B H41B 2.9353 no 2_645
H36C C38 3.1370 no 4_555
H36C H16C 3.0774 no 4_555
H36C H18A 3.5164 no 4_555
H36C H18B 2.8769 no 4_555
H36C H31A 3.5603 no 4_545
H36C H38B 2.6706 no 4_555
H36C H38C 2.7177 no 4_555
H37A Cl2 3.3839 no 3_665
H37A C28 3.3099 no 2_655
H37A H26B 3.3536 no 2_655
H37A H28A 2.4645 no 2_655
H37A H28C 3.3490 no 2_655
H37B H9A 3.5623 no 4_554
H37B H9C 3.0601 no 4_554
H38A Cl1 3.3788 no .
H38A C31 3.5841 no 1_565
H38A H26B 2.7825 no 2_655
H38A H31B 3.3318 no 1_565
H38A H31C 3.1245 no 1_565
H38B C31 3.3734 no 1_565
H38B C36 3.5708 no 4_554
H38B H31A 3.1050 no 1_565
H38B H31B 3.2743 no 1_565
H38B H31C 3.1746 no 1_565
H38B H36C 2.6706 no 4_554
H38C Cl1 3.1811 no .
H38C Cl2 3.3520 no 3_665
H38C C36 3.3032 no 4_554
H38C H9B 3.4424 no 4_554
H38C H9C 3.5166 no 4_554
H38C H26B 3.5945 no 2_655
H38C H36B 3.0684 no 4_554
H38C H36C 2.7177 no 4_554
H38C H41B 3.1138 no 3_665
H41A O1 2.3668 no 2_655
H41A C9 3.5093 no 2_655
H41A C26 3.4610 no 2_655
H41A C27 3.2407 no 1_565
H41A C28 3.4901 no 1_565
H41A H8A 3.3781 no 2_655
H41A H9A 3.5880 no 2_655
H41A H9B 2.6507 no 2_655
H41A H26A 3.1442 no 2_655
H41A H26C 3.0079 no 2_655
H41A H27B 3.0968 no 1_565
H41A H27C 2.5570 no 1_565
H41A H28A 2.9959 no 1_565
H41A H28B 3.2030 no 1_565
H41A H36B 3.5670 no 2_655
H41B Cl1 2.9551 no 3_665
H41B O1 3.0633 no 2_655
H41B C41 3.3950 no 3_665
H41B H9B 3.1570 no 2_655
H41B H26C 2.9081 no 2_655
H41B H36B 2.9353 no 2_655
H41B H38C 3.1138 no 3_665
H41B H41B 2.9038 no 3_665

loop_
_geom_torsion_atom_site_label_1
_geom_torsion_atom_site_label_2
_geom_torsion_atom_site_label_3
_geom_torsion_atom_site_label_4
_geom_torsion
_geom_torsion_publ_flag
O1 P1 C1 C2 6.79(19) no
O1 P1 C1 C6 -163.27(16) no
O1 P1 C19 C20 -96.16(14) no
O1 P1 C19 C24 95.64(14) no
O1 P1 C37 C38 -98.18(13) no
C1 P1 C19 C20 139.38(12) no
C1 P1 C19 C24 -28.81(16) no
C19 P1 C1 C2 131.63(14) no
C19 P1 C1 C6 -38.4(2) no
C1 P1 C37 C38 23.43(15) no
C37 P1 C1 C2 -114.12(15) no
C37 P1 C1 C6 75.82(19) no
C19 P1 C37 C38 140.18(12) no
C37 P1 C19 C20 24.33(14) no
C37 P1 C19 C24 -143.86(12) no
P1 C1 C2 C3 -153.42(14) no
P1 C1 C2 C7 30.0(3) no
P1 C1 C6 C5 157.60(15) no
P1 C1 C6 C15 -28.7(4) no
C2 C1 C6 C5 -12.5(3) no
C2 C1 C6 C15 161.15(19) no
C6 C1 C2 C3 17.6(3) no
C6 C1 C2 C7 -159.00(18) no
C1 C2 C3 C4 -8.8(3) no
C1 C2 C7 C8 31.9(3) no
C1 C2 C7 C9 -96.4(3) no
C1 C2 C7 C10 146.9(2) no
C3 C2 C7 C8 -144.88(17) no
C3 C2 C7 C9 86.9(2) no
C3 C2 C7 C10 -29.9(3) no
C7 C2 C3 C4 168.33(17) no
C2 C3 C4 C5 -5.5(3) no
C2 C3 C4 C11 177.23(18) no
C3 C4 C5 C6 11.2(4) no
C3 C4 C11 C12 -1.8(3) no
C3 C4 C11 C13 118.5(2) no
C3 C4 C11 C14 -121.9(2) no
C5 C4 C11 C12 -178.94(18) no
C5 C4 C11 C13 -58.6(3) no
C5 C4 C11 C14 60.9(3) no
C11 C4 C5 C6 -171.45(18) no
C4 C5 C6 C1 -2.0(4) no
C4 C5 C6 C15 -177.00(19) no
C1 C6 C15 C16 7.4(4) no
C1 C6 C15 C17 131.2(3) no
C1 C6 C15 C18 -111.2(3) no
C5 C6 C15 C16 -178.56(17) no
C5 C6 C15 C17 -54.7(2) no
C5 C6 C15 C18 62.8(2) no
P1 C19 C20 C21 -142.80(13) no
P1 C19 C20 C25 48.4(3) no
P1 C19 C24 C23 144.89(13) no
P1 C19 C24 C33 -46.7(3) no
C20 C19 C24 C23 -23.8(3) no
C20 C19 C24 C33 144.63(16) no
C24 C19 C20 C21 26.2(3) no
C24 C19 C20 C25 -142.59(17) no
C19 C20 C21 C22 -9.0(3) no
C19 C20 C25 C26 6.6(3) no
C19 C20 C25 C27 -122.5(2) no
C19 C20 C25 C28 120.5(2) no
C21 C20 C25 C26 -162.49(17) no
C21 C20 C25 C27 68.4(3) no
C21 C20 C25 C28 -48.6(3) no
C25 C20 C21 C22 161.12(17) no
C20 C21 C22 C23 -10.9(3) no
C20 C21 C22 C29 173.31(17) no
C21 C22 C23 C24 13.5(3) no
C21 C22 C29 C30 -65.6(3) no
C21 C22 C29 C31 53.8(3) no
C21 C22 C29 C32 174.64(17) no
C23 C22 C29 C30 118.9(2) no
C23 C22 C29 C31 -121.7(2) no
C23 C22 C29 C32 -0.9(3) no
C29 C22 C23 C24 -170.79(16) no
C22 C23 C24 C19 4.1(3) no
C22 C23 C24 C33 -165.70(16) no
C19 C24 C33 C34 -113.0(2) no
C19 C24 C33 C35 128.94(19) no
C19 C24 C33 C36 2.7(3) no
C23 C24 C33 C34 55.77(19) no
C23 C24 C33 C35 -62.3(3) no
C23 C24 C33 C36 171.47(15) no
